data_4024249
loop_
_publ_author_name
'Chen Zhang'
'Sandip Murarka'
'Daniel Seidel'

_publ_section_title
;
Facile Formation of Cyclic Aminals through a Br\/onsted Acid-Promoted Redox
Process
;
_journal_name_full 'Journal of Organic Chemistry'
_journal_page_first 419
_journal_page_last 422
_journal_paper_doi 10.1021/jo802325x
_journal_volume 74
_journal_year 2009
_chemical_formula_sum 'C23 H30 N2'
_chemical_formula_weight 334.49
_chemical_name_systematic
; 
 ? 
;
_space_group_IT_number 2
_symmetry_cell_setting triclinic
_symmetry_space_group_name_Hall '-P 1'
_symmetry_space_group_name_H-M 'P -1'
_atom_sites_solution_hydrogens geom
_atom_sites_solution_primary direct
_atom_sites_solution_secondary difmap
_audit_creation_method SHELXL-97
_cell_angle_alpha 85.139(1)
_cell_angle_beta 72.634(1)
_cell_angle_gamma 65.228(1)
_cell_formula_units_Z 2
_cell_length_a 8.9150(5)
_cell_length_b 9.0415(5)
_cell_length_c 13.2976(7)
_cell_measurement_reflns_used 6734
_cell_measurement_temperature 100(2)
_cell_measurement_theta_max 30.54
_cell_measurement_theta_min 2.48
_cell_volume 927.86(9)
_computing_cell_refinement 'Bruker SMART'
_computing_data_collection 'Bruker SMART'
_computing_data_reduction 'Bruker SAINT'
_computing_molecular_graphics 'Bruker SHELXTL'
_computing_publication_material 'Bruker SHELXTL'
_computing_structure_refinement 'SHELXL-97 (Sheldrick, 1997)'
_computing_structure_solution 'SHELXS-97 (Sheldrick, 1990)'
_diffrn_ambient_temperature 100(2)
_diffrn_measured_fraction_theta_full 0.985
_diffrn_measured_fraction_theta_max 0.985
_diffrn_measurement_device_type 'CCD area detector'
_diffrn_measurement_method 'phi and omega scans'
_diffrn_radiation_monochromator graphite
_diffrn_radiation_source 'fine-focus sealed tube'
_diffrn_radiation_type MoK\a
_diffrn_radiation_wavelength 0.71073
_diffrn_reflns_av_R_equivalents 0.0151
_diffrn_reflns_av_sigmaI/netI 0.0253
_diffrn_reflns_limit_h_max 12
_diffrn_reflns_limit_h_min -12
_diffrn_reflns_limit_k_max 12
_diffrn_reflns_limit_k_min -12
_diffrn_reflns_limit_l_max 18
_diffrn_reflns_limit_l_min -19
_diffrn_reflns_number 11083
_diffrn_reflns_theta_full 30.55
_diffrn_reflns_theta_max 30.55
_diffrn_reflns_theta_min 2.48
_exptl_absorpt_coefficient_mu 0.069
_exptl_absorpt_correction_T_max 0.9856
_exptl_absorpt_correction_T_min 0.9701
_exptl_absorpt_correction_type multi-scan
_exptl_absorpt_process_details 'Bruker SAINT (SADABS)'
_exptl_crystal_colour colourless
_exptl_crystal_density_diffrn 1.197
_exptl_crystal_density_method 'not measured'
_exptl_crystal_description lathe
_exptl_crystal_F_000 364
_exptl_crystal_size_max 0.44
_exptl_crystal_size_mid 0.31
_exptl_crystal_size_min 0.21
_refine_diff_density_max 0.483
_refine_diff_density_min -0.223
_refine_diff_density_rms 0.055
_refine_ls_extinction_method none
_refine_ls_goodness_of_fit_ref 1.003
_refine_ls_hydrogen_treatment mixed
_refine_ls_matrix_type full
_refine_ls_number_parameters 230
_refine_ls_number_reflns 5596
_refine_ls_number_restraints 0
_refine_ls_restrained_S_all 1.003
_refine_ls_R_factor_all 0.0606
_refine_ls_R_factor_gt 0.0536
_refine_ls_shift/su_max 0.000
_refine_ls_shift/su_mean 0.000
_refine_ls_structure_factor_coef Fsqd
_refine_ls_weighting_details 'calc w=1/[\s^2^(Fo^2^)+(0.0600P)^2^+0.5200P] where P=(Fo^2^+2Fc^2^)/3'
_refine_ls_weighting_scheme calc
_refine_ls_wR_factor_gt 0.1263
_refine_ls_wR_factor_ref 0.1308
_reflns_number_gt 4929
_reflns_number_total 5596
_reflns_threshold_expression >2sigma(I)
_cod_data_source_file jo802325x_si_001.cif
_cod_data_source_block cz003
_cod_depositor_comments
;
The following automatic conversions were performed:
'_symmetry_cell_setting' value 'Triclinic' changed to 'triclinic'
according to '/home/saulius/struct/CIF-dictionaries/cif_core.dic'
dictionary named 'cif_core.dic' version 2.4.1 from 2010-06-29.

Automatic conversion script
Id: cif_fix_enum 1527 2010-12-29 10:47:43Z saulius 
;
_cod_original_sg_symbol_H-M P-1
_cod_database_code 4024249

loop_
_symmetry_equiv_pos_as_xyz
'x, y, z'
'-x, -y, -z'

loop_
_atom_site_label
_atom_site_type_symbol
_atom_site_fract_x
_atom_site_fract_y
_atom_site_fract_z
_atom_site_U_iso_or_equiv
_atom_site_adp_type
_atom_site_occupancy
_atom_site_symmetry_multiplicity
_atom_site_calc_flag
_atom_site_refinement_flags
_atom_site_disorder_assembly
_atom_site_disorder_group
N1 N 0.60640(11) 0.93676(11) 0.23277(7) 0.01284(18) Uani 1 1 d . . .
N2 N 0.62350(15) 1.06026(14) 0.06865(9) 0.0318(3) Uani 1 1 d . . .
C1 C 0.42035(14) 1.03156(14) 0.27279(9) 0.0178(2) Uani 1 1 d . . .
H1A H 0.3895 1.0634 0.3481 0.021 Uiso 1 1 calc R . .
H1B H 0.3596 0.9640 0.2673 0.021 Uiso 1 1 calc R . .
C2 C 0.36354(14) 1.18269(13) 0.21065(8) 0.0142(2) Uani 1 1 d . . .
C3 C 0.20705(14) 1.31457(13) 0.25209(9) 0.0156(2) Uani 1 1 d . . .
H3 H 0.1349 1.3080 0.3196 0.019 Uiso 1 1 calc R . .
C4 C 0.15329(14) 1.45615(13) 0.19715(9) 0.0170(2) Uani 1 1 d . . .
H4 H 0.0447 1.5443 0.2259 0.020 Uiso 1 1 calc R . .
C5 C 0.26149(15) 1.46594(13) 0.09954(9) 0.0168(2) Uani 1 1 d . . .
H5 H 0.2273 1.5627 0.0619 0.020 Uiso 1 1 calc R . .
C6 C 0.41911(15) 1.33628(14) 0.05602(9) 0.0166(2) Uani 1 1 d . . .
H6 H 0.4918 1.3453 -0.0107 0.020 Uiso 1 1 calc R . .
C7 C 0.47123(14) 1.19205(13) 0.11030(9) 0.0161(2) Uani 1 1 d . . .
C8 C 0.74852(14) 1.05409(14) -0.03058(9) 0.0161(2) Uani 1 1 d . . .
H8A H 0.7975 1.1340 -0.0298 0.019 Uiso 1 1 calc R . .
H8B H 0.6962 1.0766 -0.0893 0.019 Uiso 1 1 calc R . .
C9 C 0.88768(14) 0.87844(14) -0.04089(9) 0.0164(2) Uani 1 1 d . . .
H9A H 0.8726 0.8093 -0.0876 0.020 Uiso 1 1 calc R . .
H9B H 1.0047 0.8761 -0.0697 0.020 Uiso 1 1 calc R . .
C10 C 0.86013(14) 0.81974(13) 0.07216(9) 0.0155(2) Uani 1 1 d . . .
H10A H 0.8998 0.6998 0.0726 0.019 Uiso 1 1 calc R . .
H10B H 0.9217 0.8524 0.1107 0.019 Uiso 1 1 calc R . .
C11 C 0.66595(14) 0.90565(14) 0.11976(9) 0.0167(2) Uani 1 1 d . . .
H11 H 0.6087 0.8431 0.0997 0.020 Uiso 1 1 calc R . .
C12 C 0.68144(13) 0.81528(12) 0.30139(8) 0.01184(19) Uani 1 1 d . . .
C13 C 0.77289(13) 0.85286(13) 0.35809(8) 0.01289(19) Uani 1 1 d . . .
C14 C 0.83526(14) 0.74613(13) 0.43296(9) 0.0150(2) Uani 1 1 d . . .
H14 H 0.8968 0.7709 0.4715 0.018 Uiso 1 1 calc R . .
C15 C 0.80865(14) 0.60464(13) 0.45188(9) 0.0158(2) Uani 1 1 d . . .
H15 H 0.8489 0.5342 0.5043 0.019 Uiso 1 1 calc R . .
C16 C 0.72293(14) 0.56672(13) 0.39383(9) 0.0152(2) Uani 1 1 d . . .
H16 H 0.7073 0.4684 0.4061 0.018 Uiso 1 1 calc R . .
C17 C 0.65879(14) 0.66896(13) 0.31778(8) 0.01301(19) Uani 1 1 d . . .
C18 C 0.79967(15) 1.00936(13) 0.34248(9) 0.0165(2) Uani 1 1 d . . .
H18 H 0.7581 1.0641 0.2814 0.020 Uiso 1 1 calc R . .
C19 C 0.98937(18) 0.97753(18) 0.31741(12) 0.0294(3) Uani 1 1 d . . .
H19A H 1.0294 0.9359 0.3795 0.044 Uiso 1 1 calc R . .
H19B H 1.0026 1.0794 0.2983 0.044 Uiso 1 1 calc R . .
H19C H 1.0580 0.8968 0.2583 0.044 Uiso 1 1 calc R . .
C20 C 0.6919(2) 1.12383(17) 0.43984(12) 0.0358(4) Uani 1 1 d . . .
H20A H 0.5699 1.1470 0.4528 0.054 Uiso 1 1 calc R . .
H20B H 0.7069 1.2259 0.4283 0.054 Uiso 1 1 calc R . .
H20C H 0.7297 1.0722 0.5010 0.054 Uiso 1 1 calc R . .
C21 C 0.56935(15) 0.61528(13) 0.25626(9) 0.0158(2) Uani 1 1 d . . .
H21 H 0.5255 0.7040 0.2085 0.019 Uiso 1 1 calc R . .
C22 C 0.69805(17) 0.46058(15) 0.18763(10) 0.0224(2) Uani 1 1 d . . .
H22A H 0.7918 0.4824 0.1379 0.034 Uiso 1 1 calc R . .
H22B H 0.6388 0.4278 0.1484 0.034 Uiso 1 1 calc R . .
H22C H 0.7459 0.3727 0.2327 0.034 Uiso 1 1 calc R . .
C23 C 0.41491(17) 0.58710(17) 0.32898(10) 0.0233(2) Uani 1 1 d . . .
H23A H 0.4556 0.4967 0.3742 0.035 Uiso 1 1 calc R . .
H23B H 0.3563 0.5604 0.2862 0.035 Uiso 1 1 calc R . .
H23C H 0.3341 0.6862 0.3729 0.035 Uiso 1 1 calc R . .

loop_
_atom_site_aniso_label
_atom_site_aniso_U_11
_atom_site_aniso_U_22
_atom_site_aniso_U_33
_atom_site_aniso_U_23
_atom_site_aniso_U_13
_atom_site_aniso_U_12
N1 0.0111(4) 0.0109(4) 0.0123(4) 0.0029(3) -0.0027(3) -0.0016(3)
N2 0.0228(5) 0.0205(5) 0.0214(5) 0.0121(4) 0.0085(4) 0.0078(4)
C1 0.0122(5) 0.0167(5) 0.0162(5) 0.0058(4) -0.0012(4) -0.0012(4)
C2 0.0132(5) 0.0135(5) 0.0135(5) 0.0023(4) -0.0043(4) -0.0032(4)
C3 0.0133(5) 0.0159(5) 0.0146(5) 0.0002(4) -0.0038(4) -0.0033(4)
C4 0.0146(5) 0.0126(5) 0.0200(5) -0.0005(4) -0.0060(4) -0.0012(4)
C5 0.0171(5) 0.0113(5) 0.0201(5) 0.0036(4) -0.0075(4) -0.0033(4)
C6 0.0160(5) 0.0148(5) 0.0156(5) 0.0045(4) -0.0036(4) -0.0045(4)
C7 0.0133(5) 0.0146(5) 0.0148(5) 0.0032(4) -0.0029(4) -0.0019(4)
C8 0.0136(5) 0.0166(5) 0.0138(5) 0.0031(4) -0.0016(4) -0.0044(4)
C9 0.0133(5) 0.0169(5) 0.0139(5) 0.0002(4) -0.0017(4) -0.0030(4)
C10 0.0123(5) 0.0142(5) 0.0152(5) 0.0016(4) -0.0029(4) -0.0020(4)
C11 0.0140(5) 0.0169(5) 0.0155(5) 0.0036(4) -0.0037(4) -0.0037(4)
C12 0.0110(4) 0.0101(4) 0.0119(4) 0.0022(3) -0.0025(3) -0.0028(3)
C13 0.0126(4) 0.0106(4) 0.0140(5) 0.0009(3) -0.0026(4) -0.0042(4)
C14 0.0153(5) 0.0156(5) 0.0150(5) 0.0020(4) -0.0065(4) -0.0061(4)
C15 0.0158(5) 0.0132(5) 0.0165(5) 0.0042(4) -0.0064(4) -0.0037(4)
C16 0.0175(5) 0.0097(4) 0.0183(5) 0.0037(4) -0.0058(4) -0.0056(4)
C17 0.0136(5) 0.0113(4) 0.0140(4) 0.0013(3) -0.0041(4) -0.0051(4)
C18 0.0210(5) 0.0143(5) 0.0182(5) 0.0037(4) -0.0070(4) -0.0108(4)
C19 0.0272(7) 0.0328(7) 0.0369(7) 0.0107(6) -0.0106(6) -0.0215(6)
C20 0.0489(9) 0.0164(6) 0.0345(8) -0.0057(5) 0.0053(6) -0.0171(6)
C21 0.0198(5) 0.0139(5) 0.0176(5) 0.0035(4) -0.0087(4) -0.0090(4)
C22 0.0290(6) 0.0193(5) 0.0207(6) -0.0019(4) -0.0077(5) -0.0107(5)
C23 0.0219(6) 0.0281(6) 0.0254(6) 0.0017(5) -0.0076(5) -0.0152(5)

loop_
_atom_type_symbol
_atom_type_description
_atom_type_scat_dispersion_real
_atom_type_scat_dispersion_imag
_atom_type_scat_source
C C 0.0033 0.0016 'International Tables Vol C Tables 4.2.6.8 and 6.1.1.4'
H H 0.0000 0.0000 'International Tables Vol C Tables 4.2.6.8 and 6.1.1.4'
N N 0.0061 0.0033 'International Tables Vol C Tables 4.2.6.8 and 6.1.1.4'

loop_
_geom_angle_atom_site_label_1
_geom_angle_atom_site_label_2
_geom_angle_atom_site_label_3
_geom_angle
_geom_angle_site_symmetry_1
_geom_angle_site_symmetry_3
_geom_angle_publ_flag
C12 N1 C11 120.93(9) . . ?
C12 N1 C1 115.14(8) . . ?
C11 N1 C1 113.14(9) . . ?
C7 N2 C8 125.31(10) . . ?
C7 N2 C11 121.14(10) . . ?
C8 N2 C11 113.37(9) . . ?
N1 C1 C2 110.44(9) . . ?
N1 C1 H1A 109.6 . . ?
C2 C1 H1A 109.6 . . ?
N1 C1 H1B 109.6 . . ?
C2 C1 H1B 109.6 . . ?
H1A C1 H1B 108.1 . . ?
C3 C2 C7 119.33(10) . . ?
C3 C2 C1 120.63(10) . . ?
C7 C2 C1 120.03(9) . . ?
C2 C3 C4 121.69(10) . . ?
C2 C3 H3 119.2 . . ?
C4 C3 H3 119.2 . . ?
C5 C4 C3 118.69(10) . . ?
C5 C4 H4 120.7 . . ?
C3 C4 H4 120.7 . . ?
C4 C5 C6 121.02(10) . . ?
C4 C5 H5 119.5 . . ?
C6 C5 H5 119.5 . . ?
C5 C6 C7 120.23(10) . . ?
C5 C6 H6 119.9 . . ?
C7 C6 H6 119.9 . . ?
N2 C7 C6 121.86(10) . . ?
N2 C7 C2 119.13(10) . . ?
C6 C7 C2 119.01(10) . . ?
N2 C8 C9 103.75(9) . . ?
N2 C8 H8A 111.0 . . ?
C9 C8 H8A 111.0 . . ?
N2 C8 H8B 111.0 . . ?
C9 C8 H8B 111.0 . . ?
H8A C8 H8B 109.0 . . ?
C10 C9 C8 104.48(9) . . ?
C10 C9 H9A 110.9 . . ?
C8 C9 H9A 110.9 . . ?
C10 C9 H9B 110.9 . . ?
C8 C9 H9B 110.9 . . ?
H9A C9 H9B 108.9 . . ?
C11 C10 C9 102.82(9) . . ?
C11 C10 H10A 111.2 . . ?
C9 C10 H10A 111.2 . . ?
C11 C10 H10B 111.2 . . ?
C9 C10 H10B 111.2 . . ?
H10A C10 H10B 109.1 . . ?
N1 C11 N2 108.99(10) . . ?
N1 C11 C10 115.64(9) . . ?
N2 C11 C10 102.67(9) . . ?
N1 C11 H11 109.8 . . ?
N2 C11 H11 109.8 . . ?
C10 C11 H11 109.8 . . ?
C17 C12 C13 120.22(9) . . ?
C17 C12 N1 123.05(9) . . ?
C13 C12 N1 116.63(9) . . ?
C14 C13 C12 119.16(10) . . ?
C14 C13 C18 119.17(10) . . ?
C12 C13 C18 121.63(9) . . ?
C15 C14 C13 120.90(10) . . ?
C15 C14 H14 119.5 . . ?
C13 C14 H14 119.5 . . ?
C16 C15 C14 119.46(10) . . ?
C16 C15 H15 120.3 . . ?
C14 C15 H15 120.3 . . ?
C15 C16 C17 121.83(10) . . ?
C15 C16 H16 119.1 . . ?
C17 C16 H16 119.1 . . ?
C16 C17 C12 118.37(10) . . ?
C16 C17 C21 118.04(9) . . ?
C12 C17 C21 123.58(9) . . ?
C13 C18 C20 109.94(10) . . ?
C13 C18 C19 112.23(10) . . ?
C20 C18 C19 110.57(12) . . ?
C13 C18 H18 108.0 . . ?
C20 C18 H18 108.0 . . ?
C19 C18 H18 108.0 . . ?
C18 C19 H19A 109.5 . . ?
C18 C19 H19B 109.5 . . ?
H19A C19 H19B 109.5 . . ?
C18 C19 H19C 109.5 . . ?
H19A C19 H19C 109.5 . . ?
H19B C19 H19C 109.5 . . ?
C18 C20 H20A 109.5 . . ?
C18 C20 H20B 109.5 . . ?
H20A C20 H20B 109.5 . . ?
C18 C20 H20C 109.5 . . ?
H20A C20 H20C 109.5 . . ?
H20B C20 H20C 109.5 . . ?
C17 C21 C23 112.10(9) . . ?
C17 C21 C22 110.44(9) . . ?
C23 C21 C22 110.14(10) . . ?
C17 C21 H21 108.0 . . ?
C23 C21 H21 108.0 . . ?
C22 C21 H21 108.0 . . ?
C21 C22 H22A 109.5 . . ?
C21 C22 H22B 109.5 . . ?
H22A C22 H22B 109.5 . . ?
C21 C22 H22C 109.5 . . ?
H22A C22 H22C 109.5 . . ?
H22B C22 H22C 109.5 . . ?
C21 C23 H23A 109.5 . . ?
C21 C23 H23B 109.5 . . ?
H23A C23 H23B 109.5 . . ?
C21 C23 H23C 109.5 . . ?
H23A C23 H23C 109.5 . . ?
H23B C23 H23C 109.5 . . ?

loop_
_geom_bond_atom_site_label_1
_geom_bond_atom_site_label_2
_geom_bond_distance
_geom_bond_site_symmetry_2
_geom_bond_publ_flag
N1 C12 1.4372(13) . ?
N1 C11 1.4454(14) . ?
N1 C1 1.4588(14) . ?
N2 C7 1.3700(14) . ?
N2 C8 1.4383(14) . ?
N2 C11 1.4521(15) . ?
C1 C2 1.5116(15) . ?
C1 H1A 0.9900 . ?
C1 H1B 0.9900 . ?
C2 C3 1.3892(15) . ?
C2 C7 1.4120(15) . ?
C3 C4 1.3922(15) . ?
C3 H3 0.9500 . ?
C4 C5 1.3885(16) . ?
C4 H4 0.9500 . ?
C5 C6 1.3903(15) . ?
C5 H5 0.9500 . ?
C6 C7 1.4037(15) . ?
C6 H6 0.9500 . ?
C8 C9 1.5376(15) . ?
C8 H8A 0.9900 . ?
C8 H8B 0.9900 . ?
C9 C10 1.5347(15) . ?
C9 H9A 0.9900 . ?
C9 H9B 0.9900 . ?
C10 C11 1.5176(15) . ?
C10 H10A 0.9900 . ?
C10 H10B 0.9900 . ?
C11 H11 1.0000 . ?
C12 C17 1.4097(14) . ?
C12 C13 1.4110(15) . ?
C13 C14 1.3962(14) . ?
C13 C18 1.5186(15) . ?
C14 C15 1.3858(15) . ?
C14 H14 0.9500 . ?
C15 C16 1.3834(16) . ?
C15 H15 0.9500 . ?
C16 C17 1.3957(14) . ?
C16 H16 0.9500 . ?
C17 C21 1.5237(15) . ?
C18 C20 1.5238(18) . ?
C18 C19 1.5251(18) . ?
C18 H18 1.0000 . ?
C19 H19A 0.9800 . ?
C19 H19B 0.9800 . ?
C19 H19C 0.9800 . ?
C20 H20A 0.9800 . ?
C20 H20B 0.9800 . ?
C20 H20C 0.9800 . ?
C21 C23 1.5340(17) . ?
C21 C22 1.5336(17) . ?
C21 H21 1.0000 . ?
C22 H22A 0.9800 . ?
C22 H22B 0.9800 . ?
C22 H22C 0.9800 . ?
C23 H23A 0.9800 . ?
C23 H23B 0.9800 . ?
C23 H23C 0.9800 . ?

loop_
_geom_torsion_atom_site_label_1
_geom_torsion_atom_site_label_2
_geom_torsion_atom_site_label_3
_geom_torsion_atom_site_label_4
_geom_torsion
_geom_torsion_site_symmetry_1
_geom_torsion_site_symmetry_2
_geom_torsion_site_symmetry_3
_geom_torsion_site_symmetry_4
_geom_torsion_publ_flag
C12 N1 C1 C2 164.47(9) . . . . ?
C11 N1 C1 C2 -50.64(13) . . . . ?
N1 C1 C2 C3 -160.28(10) . . . . ?
N1 C1 C2 C7 18.55(15) . . . . ?
C7 C2 C3 C4 0.04(17) . . . . ?
C1 C2 C3 C4 178.88(11) . . . . ?
C2 C3 C4 C5 -1.43(17) . . . . ?
C3 C4 C5 C6 1.24(18) . . . . ?
C4 C5 C6 C7 0.33(18) . . . . ?
C8 N2 C7 C6 2.3(2) . . . . ?
C11 N2 C7 C6 -172.55(12) . . . . ?
C8 N2 C7 C2 -177.70(12) . . . . ?
C11 N2 C7 C2 7.4(2) . . . . ?
C5 C6 C7 N2 178.25(12) . . . . ?
C5 C6 C7 C2 -1.73(18) . . . . ?
C3 C2 C7 N2 -178.44(12) . . . . ?
C1 C2 C7 N2 2.71(18) . . . . ?
C3 C2 C7 C6 1.54(17) . . . . ?
C1 C2 C7 C6 -177.31(11) . . . . ?
C7 N2 C8 C9 -177.44(13) . . . . ?
C11 N2 C8 C9 -2.23(15) . . . . ?
N2 C8 C9 C10 -19.92(12) . . . . ?
C8 C9 C10 C11 33.80(11) . . . . ?
C12 N1 C11 N2 -157.26(10) . . . . ?
C1 N1 C11 N2 60.12(13) . . . . ?
C12 N1 C11 C10 -42.27(14) . . . . ?
C1 N1 C11 C10 175.11(9) . . . . ?
C7 N2 C11 N1 -37.90(17) . . . . ?
C8 N2 C11 N1 146.66(11) . . . . ?
C7 N2 C11 C10 -161.02(13) . . . . ?
C8 N2 C11 C10 23.54(15) . . . . ?
C9 C10 C11 N1 -152.90(10) . . . . ?
C9 C10 C11 N2 -34.36(12) . . . . ?
C11 N1 C12 C17 -68.94(14) . . . . ?
C1 N1 C12 C17 72.99(13) . . . . ?
C11 N1 C12 C13 114.71(11) . . . . ?
C1 N1 C12 C13 -103.36(11) . . . . ?
C17 C12 C13 C14 -2.16(15) . . . . ?
N1 C12 C13 C14 174.30(9) . . . . ?
C17 C12 C13 C18 -179.97(10) . . . . ?
N1 C12 C13 C18 -3.51(14) . . . . ?
C12 C13 C14 C15 0.09(16) . . . . ?
C18 C13 C14 C15 177.95(10) . . . . ?
C13 C14 C15 C16 1.66(17) . . . . ?
C14 C15 C16 C17 -1.37(17) . . . . ?
C15 C16 C17 C12 -0.68(16) . . . . ?
C15 C16 C17 C21 178.79(10) . . . . ?
C13 C12 C17 C16 2.44(15) . . . . ?
N1 C12 C17 C16 -173.79(10) . . . . ?
C13 C12 C17 C21 -177.00(10) . . . . ?
N1 C12 C17 C21 6.78(16) . . . . ?
C14 C13 C18 C20 -68.14(14) . . . . ?
C12 C13 C18 C20 109.66(13) . . . . ?
C14 C13 C18 C19 55.36(14) . . . . ?
C12 C13 C18 C19 -126.83(12) . . . . ?
C16 C17 C21 C23 57.95(13) . . . . ?
C12 C17 C21 C23 -122.61(11) . . . . ?
C16 C17 C21 C22 -65.28(13) . . . . ?
C12 C17 C21 C22 114.16(12) . . . . ?
